data_4061601
_journal_name_full Organometallics
_journal_paper_doi 10.1021/om050411u
_journal_year 2005
_chemical_formula_sum 'C33 H75 B9 Cl2 N O7 Y'
_chemical_formula_weight 855.04
_space_group_IT_number 14
_symmetry_cell_setting monoclinic
_symmetry_space_group_name_Hall '-P 2ybc'
_symmetry_space_group_name_H-M 'P 1 21/c 1'
_cell_angle_alpha 90.00
_cell_angle_beta 102.888(2)
_cell_angle_gamma 90.00
_cell_formula_units_Z 4
_cell_length_a 12.0178(8)
_cell_length_b 30.909(2)
_cell_length_c 13.6832(10)
_cell_measurement_temperature 293(2)
_cell_volume 4954.7(6)
_diffrn_ambient_temperature 293(2)
_exptl_crystal_density_diffrn 1.146
_cod_original_sg_symbol_H-M 'P 21/c'
_cod_database_code 4061601

loop_
_symmetry_equiv_pos_as_xyz
'x, y, z'
'-x, y+1/2, -z+1/2'
'-x, -y, -z'
'x, -y-1/2, z-1/2'

loop_
_atom_site_label
_atom_site_type_symbol
_atom_site_fract_x
_atom_site_fract_y
_atom_site_fract_z
_atom_site_U_iso_or_equiv
_atom_site_adp_type
_atom_site_occupancy
_atom_site_symmetry_multiplicity
_atom_site_calc_flag
_atom_site_refinement_flags
_atom_site_disorder_assembly
_atom_site_disorder_group
Y1 Y 0.17656(2) 0.312464(9) 0.30956(2) 0.06368(8) Uani 1 1 d . . .
Cl1 Cl 0.08089(7) 0.31378(3) 0.45897(6) 0.0940(3) Uani 1 1 d . . .
Cl2 Cl 0.27204(6) 0.31375(3) 0.16060(6) 0.0853(3) Uani 1 1 d . . .
B3 B 0.3742(5) 0.59695(15) 0.0838(4) 0.161(3) Uani 1 1 d . . .
H3 H 0.3714 0.5793 0.0135 0.194 Uiso 1 1 calc R . .
B4 B 0.2972(5) 0.6410(2) 0.0716(4) 0.233(3) Uani 1 1 d . . .
H4 H 0.2493 0.6466 -0.0057 0.279 Uiso 1 1 calc R . .
B5 B 0.2165(5) 0.6414(2) 0.1480(5) 0.207(3) Uani 1 1 d . . .
H5 H 0.1296 0.6482 0.1048 0.248 Uiso 1 1 calc R . .
B6 B 0.3827(6) 0.58731(19) 0.2773(4) 0.196(3) Uani 1 1 d . . .
H6 H 0.4154 0.5670 0.3436 0.235 Uiso 1 1 calc R . .
B7 B 0.4590(7) 0.5915(2) 0.1912(6) 0.264(4) Uani 1 1 d . . .
H7 H 0.5401 0.5738 0.2003 0.316 Uiso 1 1 calc R . .
B8 B 0.4290(6) 0.64236(17) 0.1332(4) 0.185(3) Uani 1 1 d . . .
H8 H 0.4872 0.6624 0.1007 0.222 Uiso 1 1 calc R . .
B9 B 0.3406(5) 0.6680(2) 0.2000(5) 0.196(3) Uani 1 1 d . . .
H9 H 0.3432 0.7024 0.2212 0.235 Uiso 1 1 calc R . .
B10 B 0.3005(6) 0.63653(17) 0.2801(4) 0.238(3) Uani 1 1 d . . .
H10 H 0.2719 0.6495 0.3452 0.285 Uiso 1 1 calc R . .
B11 B 0.4483(6) 0.6346(2) 0.2607(5) 0.206(3) Uani 1 1 d . . .
H11 H 0.5244 0.6464 0.3144 0.247 Uiso 1 1 calc R . .
N1 N 0.2368(3) 0.46141(10) 0.0454(3) 0.1721(17) Uani 1 1 d . . .
C1 C 0.2488(3) 0.59124(12) 0.2221(4) 0.172(2) Uani 1 1 d D . .
C2 C 0.3199(3) 0.57082(12) 0.1623(3) 0.1346(17) Uani 1 1 d . . .
C11 C 0.1595(3) 0.56210(19) 0.2320(3) 0.363(3) Uani 1 1 d D . .
H11A H 0.1345 0.5388 0.1900 0.436 Uiso 1 1 calc R . .
C12 C 0.1156(4) 0.57397(19) 0.3141(3) 0.263(3) Uani 1 1 d D . .
H12A H 0.1325 0.6001 0.3480 0.316 Uiso 1 1 calc R . .
C13 C -0.0507(5) 0.5570(2) 0.3762(7) 0.376(5) Uani 1 1 d . . .
H13A H -0.0978 0.5345 0.3934 0.564 Uiso 1 1 calc R . .
H13B H -0.0955 0.5748 0.3245 0.564 Uiso 1 1 calc R . .
H13C H -0.0211 0.5744 0.4343 0.564 Uiso 1 1 calc R . .
C14 C 0.3186(5) 0.51986(15) 0.1513(4) 0.239(3) Uani 1 1 d . . .
H14A H 0.3960 0.5092 0.1741 0.287 Uiso 1 1 calc R . .
H14B H 0.2732 0.5078 0.1952 0.287 Uiso 1 1 calc R . .
C15 C 0.2764(4) 0.50510(13) 0.0567(3) 0.186(2) Uani 1 1 d . . .
H15A H 0.3355 0.5084 0.0193 0.223 Uiso 1 1 calc R . .
H15B H 0.2136 0.5238 0.0256 0.223 Uiso 1 1 calc R . .
C16 C 0.1589(6) 0.45531(19) -0.0606(5) 0.308(5) Uani 1 1 d . . .
H16A H 0.1330 0.4259 -0.0685 0.462 Uiso 1 1 calc R . .
H16B H 0.2012 0.4620 -0.1105 0.462 Uiso 1 1 calc R . .
H16C H 0.0943 0.4743 -0.0683 0.462 Uiso 1 1 calc R . .
C17 C 0.3296(4) 0.43584(16) 0.0388(5) 0.244(3) Uani 1 1 d . . .
H17A H 0.3850 0.4368 0.1014 0.367 Uiso 1 1 calc R . .
H17B H 0.3633 0.4465 -0.0138 0.367 Uiso 1 1 calc R . .
H17C H 0.3048 0.4065 0.0245 0.367 Uiso 1 1 calc R . .
C21 C 0.1288(5) 0.20912(13) 0.3714(3) 0.275(3) Uani 1 1 d . . .
H21A H 0.0465 0.2123 0.3525 0.330 Uiso 1 1 calc R . .
H21B H 0.1548 0.2169 0.4415 0.330 Uiso 1 1 calc R . .
C22 C 0.1627(4) 0.16447(13) 0.3536(4) 0.202(3) Uani 1 1 d . . .
H22A H 0.2210 0.1545 0.4101 0.242 Uiso 1 1 calc R . .
H22B H 0.0974 0.1453 0.3460 0.242 Uiso 1 1 calc R . .
C23 C 0.2046(5) 0.16400(14) 0.2672(4) 0.231(3) Uani 1 1 d . . .
H23A H 0.2720 0.1459 0.2757 0.277 Uiso 1 1 calc R . .
H23B H 0.1475 0.1534 0.2107 0.277 Uiso 1 1 calc R . .
C24 C 0.2312(4) 0.20678(12) 0.2532(4) 0.215(2) Uani 1 1 d . . .
H24A H 0.2049 0.2142 0.1830 0.258 Uiso 1 1 calc R . .
H24B H 0.3134 0.2104 0.2708 0.258 Uiso 1 1 calc R . .
C31 C -0.1018(3) 0.2790(2) 0.2318(4) 0.289(4) Uani 1 1 d . . .
H31A H -0.1296 0.3059 0.2542 0.346 Uiso 1 1 calc R . .
H31B H -0.0894 0.2589 0.2876 0.346 Uiso 1 1 calc R . .
C32 C -0.1862(3) 0.26204(15) 0.1531(3) 0.159(2) Uani 1 1 d . . .
H32A H -0.2436 0.2837 0.1271 0.190 Uiso 1 1 calc R . .
H32B H -0.2230 0.2371 0.1754 0.190 Uiso 1 1 calc R . .
C33 C -0.1237(3) 0.24965(14) 0.0776(4) 0.192(2) Uani 1 1 d . . .
H33A H -0.1092 0.2188 0.0794 0.230 Uiso 1 1 calc R . .
H33B H -0.1657 0.2576 0.0109 0.230 Uiso 1 1 calc R . .
C34 C -0.0190(3) 0.27364(18) 0.1054(3) 0.215(2) Uani 1 1 d . . .
H34A H 0.0437 0.2558 0.0950 0.258 Uiso 1 1 calc R . .
H34B H -0.0232 0.2989 0.0626 0.258 Uiso 1 1 calc R . .
C41 C -0.0083(3) 0.39755(12) 0.2821(3) 0.309(2) Uani 1 1 d D . .
H41A H 0.0325 0.4110 0.3437 0.371 Uiso 1 1 calc R . .
H41B H -0.0658 0.3785 0.2983 0.371 Uiso 1 1 calc R . .
C42 C -0.0627(3) 0.43029(12) 0.2139(2) 0.281(3) Uani 1 1 d D . .
H42A H -0.1437 0.4243 0.1916 0.338 Uiso 1 1 calc R . .
H42B H -0.0534 0.4585 0.2459 0.338 Uiso 1 1 calc R . .
C43 C -0.0086(2) 0.42930(11) 0.1313(2) 0.218(3) Uani 1 1 d D . .
H43A H 0.0348 0.4556 0.1288 0.261 Uiso 1 1 calc R . .
H43B H -0.0646 0.4263 0.0686 0.261 Uiso 1 1 calc R . .
C44 C 0.0660(3) 0.39221(12) 0.1489(3) 0.250(3) Uani 1 1 d D . .
H44A H 0.0406 0.3710 0.0964 0.300 Uiso 1 1 calc R . .
H44B H 0.1429 0.4010 0.1466 0.300 Uiso 1 1 calc R . .
C51 C 0.2835(4) 0.39636(14) 0.4693(4) 0.232(2) Uani 1 1 d . . .
H51A H 0.2060 0.3990 0.4783 0.279 Uiso 1 1 calc R . .
H51B H 0.3248 0.3778 0.5223 0.279 Uiso 1 1 calc R . .
C52 C 0.3338(4) 0.43707(14) 0.4802(4) 0.178(2) Uani 1 1 d . . .
H52A H 0.3841 0.4405 0.5458 0.213 Uiso 1 1 calc R . .
H52B H 0.2768 0.4599 0.4697 0.213 Uiso 1 1 calc R . .
C53 C 0.3955(4) 0.43664(14) 0.4034(4) 0.215(3) Uani 1 1 d . . .
H53A H 0.4760 0.4317 0.4314 0.258 Uiso 1 1 calc R . .
H53B H 0.3871 0.4640 0.3679 0.258 Uiso 1 1 calc R . .
C54 C 0.3486(3) 0.40196(15) 0.3364(4) 0.211(2) Uani 1 1 d . . .
H54A H 0.3052 0.4141 0.2740 0.253 Uiso 1 1 calc R . .
H54B H 0.4104 0.3849 0.3212 0.253 Uiso 1 1 calc R . .
C61 C 0.4596(3) 0.28762(19) 0.3900(3) 0.225(3) Uani 1 1 d . . .
H61A H 0.4827 0.3164 0.3741 0.270 Uiso 1 1 calc R . .
H61B H 0.4542 0.2696 0.3311 0.270 Uiso 1 1 calc R . .
C62 C 0.5434(3) 0.27010(13) 0.4716(3) 0.1315(17) Uani 1 1 d . . .
H62A H 0.5995 0.2919 0.4999 0.158 Uiso 1 1 calc R . .
H62B H 0.5823 0.2457 0.4495 0.158 Uiso 1 1 calc R . .
C63 C 0.4781(3) 0.25617(14) 0.5461(3) 0.153(2) Uani 1 1 d . . .
H63A H 0.4689 0.2250 0.5450 0.184 Uiso 1 1 calc R . .
H63B H 0.5169 0.2649 0.6132 0.184 Uiso 1 1 calc R . .
C64 C 0.3702(3) 0.27713(17) 0.5168(3) 0.169(2) Uani 1 1 d . . .
H64A H 0.3101 0.2576 0.5256 0.203 Uiso 1 1 calc R . .
H64B H 0.3684 0.3024 0.5586 0.203 Uiso 1 1 calc R . .
O1 O 0.0361(4) 0.5394(2) 0.3431(5) 0.383(4) Uani 1 1 d . . .
O2 O 0.18150(15) 0.23507(6) 0.31101(14) 0.0832(7) Uani 1 1 d . . .
O3 O 0.00230(14) 0.28686(7) 0.20597(14) 0.0851(7) Uani 1 1 d . . .
O4 O 0.06668(15) 0.37368(6) 0.24130(17) 0.0978(8) Uani 1 1 d . . .
O5 O 0.28029(16) 0.37609(6) 0.37629(15) 0.0862(7) Uani 1 1 d . . .
O6 O 0.35190(14) 0.28981(6) 0.41506(14) 0.0824(7) Uani 1 1 d . . .
O7 O -0.2775(4) 0.40003(9) 0.3914(3) 0.453(5) Uani 1 1 d D . .
C73 C -0.3789(4) 0.40942(19) 0.2256(4) 0.523(9) Uani 1 1 d D . .
H73A H -0.4601 0.4155 0.2127 0.627 Uiso 1 1 calc R . .
H73B H -0.3534 0.4177 0.1658 0.627 Uiso 1 1 calc R . .
C74 C -0.3158(4) 0.44162(16) 0.3160(3) 0.467(9) Uani 1 1 d D . .
H74A H -0.3679 0.4612 0.3386 0.560 Uiso 1 1 calc R . .
H74B H -0.2518 0.4573 0.3009 0.560 Uiso 1 1 calc R . .
C71 C -0.3036(4) 0.35079(15) 0.3478(3) 0.390(5) Uani 1 1 d D . .
H71A H -0.2348 0.3343 0.3486 0.469 Uiso 1 1 calc R . .
H71B H -0.3543 0.3348 0.3808 0.469 Uiso 1 1 calc R . .
C72 C -0.3665(4) 0.3677(3) 0.2355(3) 0.407(6) Uani 1 1 d D . .
H72A H -0.3226 0.3576 0.1884 0.489 Uiso 1 1 calc R . .
H72B H -0.4413 0.3543 0.2171 0.489 Uiso 1 1 calc R . .

loop_
_atom_site_aniso_label
_atom_site_aniso_U_11
_atom_site_aniso_U_22
_atom_site_aniso_U_33
_atom_site_aniso_U_23
_atom_site_aniso_U_13
_atom_site_aniso_U_12
Y1 0.05614(13) 0.07244(16) 0.06175(15) 0.00702(15) 0.01162(12) 0.00385(15)
Cl1 0.0977(5) 0.1103(6) 0.0834(5) 0.0090(4) 0.0402(4) 0.0072(5)
Cl2 0.0877(4) 0.1026(6) 0.0711(5) 0.0014(4) 0.0294(4) -0.0030(4)
B3 0.241(5) 0.099(4) 0.160(4) 0.005(3) 0.078(4) -0.011(4)
B4 0.202(4) 0.397(8) 0.096(4) 0.025(5) 0.027(4) 0.179(4)
B5 0.119(4) 0.265(7) 0.231(7) -0.051(6) 0.025(4) 0.055(4)
B6 0.269(6) 0.179(5) 0.110(4) 0.028(4) -0.020(5) -0.082(5)
B7 0.346(8) 0.143(6) 0.357(9) 0.051(6) 0.196(7) 0.036(6)
B8 0.286(6) 0.120(4) 0.161(5) 0.006(3) 0.075(4) -0.068(4)
B9 0.256(7) 0.095(4) 0.251(7) -0.025(4) 0.085(6) -0.038(4)
B10 0.496(7) 0.105(3) 0.180(4) -0.063(3) 0.221(4) -0.099(4)
B11 0.226(6) 0.154(5) 0.188(6) -0.021(4) -0.064(5) -0.056(5)
N1 0.218(3) 0.090(2) 0.223(4) -0.022(2) 0.080(3) 0.002(2)
C1 0.175(3) 0.093(3) 0.282(5) -0.014(3) 0.119(3) -0.015(3)
C2 0.185(3) 0.102(2) 0.108(3) 0.004(2) 0.014(3) -0.072(2)
C11 0.433(4) 0.234(6) 0.566(6) -0.091(5) 0.414(4) -0.139(4)
C12 0.345(5) 0.245(6) 0.255(5) 0.026(4) 0.185(4) -0.090(5)
C13 0.258(6) 0.357(10) 0.550(12) 0.118(9) 0.169(7) -0.008(7)
C14 0.443(8) 0.108(3) 0.174(4) -0.031(3) 0.083(5) -0.067(4)
C15 0.285(5) 0.111(3) 0.177(4) -0.055(3) 0.086(4) -0.035(3)
C16 0.400(10) 0.202(6) 0.271(7) -0.089(5) -0.033(8) 0.009(6)
C17 0.263(6) 0.151(4) 0.336(7) 0.063(5) 0.102(5) 0.032(4)
C21 0.609(7) 0.076(3) 0.226(4) 0.010(2) 0.276(4) -0.035(4)
C22 0.334(6) 0.081(3) 0.192(4) 0.032(3) 0.062(4) -0.039(4)
C23 0.400(6) 0.090(3) 0.254(5) 0.012(3) 0.180(4) 0.029(4)
C24 0.311(4) 0.074(3) 0.333(5) 0.004(3) 0.229(3) 0.025(3)
C31 0.071(2) 0.644(11) 0.147(4) -0.069(6) 0.017(3) -0.116(4)
C32 0.090(2) 0.189(4) 0.181(4) 0.005(3) -0.003(3) -0.039(3)
C33 0.078(2) 0.224(4) 0.251(5) -0.135(3) -0.010(3) -0.005(3)
C34 0.121(3) 0.395(6) 0.142(3) -0.139(3) 0.055(2) -0.101(3)
C41 0.269(3) 0.314(4) 0.429(5) 0.263(4) 0.256(3) 0.233(3)
C42 0.191(3) 0.244(4) 0.469(7) 0.208(4) 0.204(4) 0.133(3)
C43 0.123(3) 0.192(4) 0.322(6) 0.138(4) 0.013(4) 0.028(3)
C44 0.391(6) 0.177(4) 0.180(4) 0.092(3) 0.057(5) 0.160(4)
C51 0.366(5) 0.173(3) 0.199(4) -0.083(3) 0.151(4) -0.168(3)
C52 0.172(4) 0.148(4) 0.198(5) -0.059(3) 0.008(4) -0.038(3)
C53 0.290(5) 0.148(3) 0.229(5) -0.074(3) 0.106(4) -0.121(3)
C54 0.236(3) 0.216(4) 0.225(4) -0.094(3) 0.144(3) -0.148(3)
C61 0.082(2) 0.447(7) 0.149(3) 0.140(4) 0.030(2) 0.084(3)
C62 0.086(2) 0.152(3) 0.145(3) 0.003(3) 0.001(2) 0.031(2)
C63 0.122(3) 0.167(4) 0.142(4) 0.045(3) -0.032(3) 0.013(3)
C64 0.109(3) 0.298(5) 0.092(3) 0.067(3) 0.008(2) 0.054(3)
O1 0.305(4) 0.386(7) 0.501(8) -0.127(6) 0.182(5) 0.035(5)
O2 0.0937(12) 0.0725(12) 0.0833(13) 0.0114(11) 0.0193(11) -0.0013(11)
O3 0.0633(11) 0.1063(15) 0.0812(14) 0.0064(11) 0.0070(10) -0.0017(11)
O4 0.0726(12) 0.0913(14) 0.1269(17) 0.0364(12) 0.0167(12) 0.0108(11)
O5 0.0882(12) 0.0816(13) 0.0886(14) -0.0060(11) 0.0191(11) -0.0088(11)
O6 0.0599(10) 0.0989(14) 0.0819(14) 0.0092(11) 0.0021(10) 0.0063(10)
O7 0.212(4) 0.908(15) 0.271(5) 0.016(7) 0.121(3) -0.060(6)
C73 0.112(3) 1.27(3) 0.205(6) 0.156(11) 0.079(4) 0.113(8)
C74 0.180(4) 0.90(3) 0.381(9) -0.033(11) 0.190(4) -0.038(8)
C71 0.220(4) 0.488(12) 0.554(8) 0.209(7) 0.281(4) 0.106(5)
C72 0.169(3) 0.775(18) 0.345(7) -0.079(9) 0.199(3) -0.065(7)

loop_
_geom_bond_atom_site_label_1
_geom_bond_atom_site_label_2
_geom_bond_distance
_geom_bond_site_symmetry_2
_geom_bond_publ_flag
Y1 O4 2.3760(19) . ?
Y1 O6 2.3786(17) . ?
Y1 O3 2.3868(17) . ?
Y1 O2 2.3930(19) . ?
Y1 O5 2.3973(19) . ?
Y1 Cl2 2.5526(9) . ?
Y1 Cl1 2.5597(9) . ?
B3 C2 1.594(7) . ?
B3 B7 1.600(9) . ?
B3 B4 1.633(8) . ?
B3 B8 1.632(7) . ?
B4 B5 1.578(9) . ?
B4 B8 1.620(8) . ?
B4 B9 1.910(9) . ?
B5 B9 1.712(8) . ?
B5 C1 1.846(8) . ?
B5 B10 1.869(8) . ?
B6 C1 1.622(7) . ?
B6 B7 1.651(11) . ?
B6 C2 1.666(6) . ?
B6 B11 1.699(9) . ?
B6 B10 1.819(9) . ?
B7 B11 1.658(10) . ?
B7 C2 1.750(9) . ?
B7 B8 1.762(9) . ?
B8 B11 1.725(9) . ?
B8 B9 1.740(9) . ?
B9 B10 1.616(9) . ?
B9 B11 1.718(9) . ?
B10 C1 1.660(6) . ?
B10 B11 1.854(10) . ?
N1 C17 1.386(6) . ?
N1 C15 1.429(5) . ?
N1 C16 1.552(7) . ?
C1 C11 1.431(5) . ?
C1 C2 1.454(6) . ?
C2 C14 1.582(6) . ?
C11 C12 1.392(6) . ?
C12 O1 1.542(8) . ?
C13 O1 1.341(9) . ?
C14 C15 1.359(6) . ?
C21 O2 1.400(5) . ?
C21 C22 1.474(6) . ?
C22 C23 1.385(8) . ?
C23 C24 1.384(6) . ?
C24 O2 1.399(5) . ?
C31 O3 1.396(5) . ?
C31 C32 1.405(6) . ?
C32 C33 1.457(6) . ?
C33 C34 1.437(5) . ?
C34 O3 1.404(4) . ?
C41 O4 1.376(4) . ?
C41 C42 1.432(4) . ?
C42 C43 1.426(4) . ?
C43 C44 1.442(4) . ?
C44 O4 1.387(5) . ?
C51 C52 1.389(6) . ?
C51 O5 1.412(5) . ?
C52 C53 1.416(7) . ?
C53 C54 1.441(6) . ?
C54 O5 1.346(5) . ?
C61 O6 1.413(4) . ?
C61 C62 1.433(5) . ?
C62 C63 1.483(6) . ?
C63 C64 1.425(5) . ?
C64 O6 1.416(4) . ?
O7 C71 1.639(5) . ?
O7 C74 1.648(5) . ?
C73 C72 1.303(11) . ?
C73 C74 1.636(6) . ?
C71 C72 1.639(5) . ?
